data_4516086
loop_
_publ_author_name
'Dutta, Basudeb'
'Dey, Arka'
'Maity, Suvendu'
'Sinha, Chittaranjan'
'Ray, Partha Pratim'
'Mir, Mohammad Hedayetullah'

_publ_section_title
;
 Supramolecular Assembly of a Zn(II)-Based 1D Coordination Polymer through
 Hydrogen Bonding and \p&#x00B7;&#x00B7;&#x00B7;\p Interactions: Crystal
 Structure and Device Applications.
;
_journal_issue 9
_journal_name_full 'ACS omega'
_journal_page_first 12060
_journal_page_last 12067
_journal_paper_doi 10.1021/acsomega.8b01924
_journal_volume 3
_journal_year 2018
_chemical_formula_moiety 'C38 H26 N2 O6 Zn'
_chemical_formula_sum 'C38 H26 N2 O6 Zn'
_chemical_formula_weight 672.02
_space_group_crystal_system monoclinic
_space_group_IT_number 7
_space_group_name_Hall 'P -2yc'
_space_group_name_H-M_alt 'P 1 c 1'
_atom_sites_solution_hydrogens geom
_audit_creation_method SHELXL-2016/6
_cell_angle_alpha 90
_cell_angle_beta 105.489(3)
_cell_angle_gamma 90
_cell_formula_units_Z 4
_cell_length_a 15.9559(8)
_cell_length_b 20.5495(9)
_cell_length_c 9.8687(4)
_cell_measurement_reflns_used 6167
_cell_measurement_temperature 293(2)
_cell_measurement_theta_max 24.89
_cell_measurement_theta_min 2.83
_cell_volume 3118.3(2)
_computing_cell_refinement 'Bruker SAINT'
_computing_data_collection 'Bruker APEX2'
_computing_data_reduction 'Bruker SAINT'
_computing_molecular_graphics 'Bruker SHELXTL'
_computing_publication_material 'Bruker SHELXTL'
_computing_structure_refinement 'SHELXL-2014 (Sheldrick 2014)'
_computing_structure_solution 'SHELXS-97 (Sheldrick 2008)'
_diffrn_ambient_temperature 293(2)
_diffrn_measured_fraction_theta_full 0.995
_diffrn_measured_fraction_theta_max 0.995
_diffrn_measurement_device_type 'Bruker APEX-II CCD'
_diffrn_measurement_method '\f and \w scans'
_diffrn_radiation_type MoK\a
_diffrn_radiation_wavelength 0.71073
_diffrn_reflns_av_R_equivalents 0.0624
_diffrn_reflns_av_unetI/netI 0.0974
_diffrn_reflns_Laue_measured_fraction_full 0.995
_diffrn_reflns_Laue_measured_fraction_max 0.995
_diffrn_reflns_limit_h_max 18
_diffrn_reflns_limit_h_min -19
_diffrn_reflns_limit_k_max 24
_diffrn_reflns_limit_k_min -24
_diffrn_reflns_limit_l_max 11
_diffrn_reflns_limit_l_min -11
_diffrn_reflns_number 20094
_diffrn_reflns_point_group_measured_fraction_full 0.995
_diffrn_reflns_point_group_measured_fraction_max 0.995
_diffrn_reflns_theta_full 25.037
_diffrn_reflns_theta_max 25.037
_diffrn_reflns_theta_min 2.649
_diffrn_source Mo
_exptl_absorpt_coefficient_mu 0.840
_exptl_crystal_colour yellow
_exptl_crystal_density_diffrn 1.431
_exptl_crystal_description rectangular
_exptl_crystal_F_000 2771
_exptl_crystal_size_max 0.301
_exptl_crystal_size_mid 0.214
_exptl_crystal_size_min 0.115
_refine_diff_density_max 0.819
_refine_diff_density_min -0.553
_refine_diff_density_rms 0.106
_refine_ls_abs_structure_details
;
 Flack x determined using 2308 quotients [(I+)-(I-)]/[(I+)+(I-)]
 (Parsons, Flack and Wagner, Acta Cryst. B69 (2013) 249-259).
;
_refine_ls_abs_structure_Flack 0.002(12)
_refine_ls_extinction_method none
_refine_ls_goodness_of_fit_ref 1.033
_refine_ls_hydrogen_treatment constr
_refine_ls_matrix_type full
_refine_ls_number_parameters 848
_refine_ls_number_reflns 9971
_refine_ls_number_restraints 14
_refine_ls_restrained_S_all 1.032
_refine_ls_R_factor_all 0.1150
_refine_ls_R_factor_gt 0.0691
_refine_ls_shift/su_max 0.004
_refine_ls_shift/su_mean 0.001
_refine_ls_structure_factor_coef Fsqd
_refine_ls_weighting_details 'w=1/[\s^2^(Fo^2^)+(0.0965P)^2^+0.4507P] where P=(Fo^2^+2Fc^2^)/3'
_refine_ls_weighting_scheme calc
_refine_ls_wR_factor_gt 0.1574
_refine_ls_wR_factor_ref 0.1818
_reflns_Friedel_coverage 0.996
_reflns_Friedel_fraction_full 0.996
_reflns_Friedel_fraction_max 0.996
_reflns_number_gt 6694
_reflns_number_total 9971
_reflns_threshold_expression 'I > 2\s(I)'
_cod_data_source_file ao8b01924_si_002.cif
_cod_data_source_block 968_a
_cod_original_sg_symbol_H-M 'P c'
_cod_database_code 4516086
_shelx_shelxl_version_number 2016/6
_shelx_space_group_comment
;
The symmetry employed for this shelxl refinement is uniquely defined
by the following loop, which should always be used as a source of
symmetry information in preference to the above space-group names.
They are only intended as comments.
;

loop_
_space_group_symop_operation_xyz
'x, y, z'
'x, -y, z+1/2'

loop_
_atom_site_label
_atom_site_type_symbol
_atom_site_fract_x
_atom_site_fract_y
_atom_site_fract_z
_atom_site_U_iso_or_equiv
_atom_site_adp_type
_atom_site_occupancy
_atom_site_site_symmetry_order
_atom_site_calc_flag
_atom_site_refinement_flags_posn
_atom_site_refinement_flags_adp
Zn01 Zn 0.45245(7) 0.35830(7) 0.24889(10) 0.0262(4) Uani 1 1 d . .
Zn02 Zn 0.54174(7) 0.14167(8) 0.97839(10) 0.0278(5) Uani 1 1 d . .
O3 O 0.4598(6) 0.3541(4) 1.0341(11) 0.029(3) Uani 1 1 d . .
O10 O 0.4456(6) 0.2545(4) 0.2695(10) 0.031(2) Uani 1 1 d . .
O5 O 0.5457(7) 0.1285(5) 0.7728(10) 0.035(3) Uani 1 1 d . .
N1 N 0.3106(8) 0.3513(6) 0.1622(13) 0.030(4) Uani 1 1 d . .
O4 O 0.4474(9) 0.4566(4) 0.9608(11) 0.056(4) Uani 1 1 d . .
N2 N 0.5932(8) 0.3496(6) 0.3128(14) 0.031(3) Uani 1 1 d . .
O9 O 0.4533(8) 0.4595(4) 0.2401(11) 0.051(3) Uani 1 1 d . .
O11 O 0.5555(6) 0.2470(5) 0.9680(10) 0.036(3) Uani 1 1 d . .
O2 O 0.4127(7) 0.2715(5) 0.5217(11) 0.047(3) Uani 1 1 d . .
C40 C 0.5561(9) 0.1457(6) 0.5435(16) 0.022(4) Uani 1 1 d . U
O7 O 0.5531(7) 0.0447(5) 0.2696(10) 0.049(3) Uani 1 1 d . .
C35 C 0.4512(10) 0.3727(7) 0.8017(16) 0.031(4) Uani 1 1 d . .
O8 O 0.5307(6) 0.1473(4) 0.1915(10) 0.026(2) Uani 1 1 d . .
O6 O 0.5983(7) 0.2246(6) 0.7238(11) 0.056(3) Uani 1 1 d . .
C10 C -0.2992(11) 0.3630(7) -0.1678(19) 0.045(4) Uani 1 1 d . .
H10 H -0.359225 0.360658 -0.184018 0.054 Uiso 1 1 calc R U
O1 O 0.4476(7) 0.3687(5) 0.4558(11) 0.039(3) Uani 1 1 d . .
N4 N 0.4056(8) 0.1517(6) 0.9062(14) 0.034(4) Uani 1 1 d . .
C22 C 0.8694(12) 0.3359(9) 0.4470(18) 0.052(5) Uani 1 1 d . .
H22 H 0.890930 0.308720 0.523826 0.062 Uiso 1 1 calc R U
O12 O 0.5370(8) 0.0395(5) 0.9838(12) 0.051(3) Uani 1 1 d . .
C38 C 0.5462(8) 0.1051(6) 0.2859(14) 0.021(3) Uani 1 1 d . U
C3 C 0.1280(11) 0.3390(7) 0.0500(18) 0.041(4) Uani 1 1 d . .
C34 C 0.4541(9) 0.3993(9) 0.9428(15) 0.037(4) Uani 1 1 d . .
C2 C 0.1736(9) 0.3046(6) 0.1689(13) 0.047(3) Uani 1 1 d . .
H2 H 0.143756 0.276695 0.213818 0.056 Uiso 1 1 calc R U
C37 C 0.4333(8) 0.3287(6) 0.5439(13) 0.022(3) Uani 1 1 d . .
C1 C 0.2614(8) 0.3115(6) 0.2198(13) 0.043(3) Uani 1 1 d . .
H1 H 0.289347 0.287443 0.298750 0.051 Uiso 1 1 calc R U
C11 C -0.2641(9) 0.4049(6) -0.2482(13) 0.044(3) Uani 1 1 d . .
C21 C 0.6349(7) 0.3122(6) 0.4253(12) 0.035(3) Uani 1 1 d . .
H21 H 0.601172 0.290026 0.473940 0.043 Uiso 1 1 calc R U
C29 C 1.0790(8) 0.4023(7) 0.4003(13) 0.046(3) Uani 1 1 d . .
C5 C 0.0350(10) 0.3323(9) 0.0037(17) 0.045(5) Uani 1 1 d . .
H5 H 0.012176 0.295794 0.036769 0.053 Uiso 1 1 calc R U
C41 C 0.5673(9) 0.1693(9) 0.6958(16) 0.040(4) Uani 1 1 d . .
C18 C 0.7345(8) 0.3774(6) 0.2855(13) 0.046(3) Uani 1 1 d . .
H18 H 0.766234 0.399585 0.233630 0.055 Uiso 1 1 calc R U
N3 N 0.6803(8) 0.1444(5) 1.0613(15) 0.033(4) Uani 1 1 d . .
C42 C 0.7163(8) 0.1855(6) 1.1688(14) 0.043(3) Uani 1 1 d . .
H42 H 0.680385 0.208510 1.211959 0.052 Uiso 1 1 calc R U
C17 C 0.6450(8) 0.3805(6) 0.2491(13) 0.043(3) Uani 1 1 d . .
H17 H 0.618519 0.406767 0.172922 0.051 Uiso 1 1 calc R U
C20 C 0.7228(8) 0.3055(6) 0.4700(13) 0.044(3) Uani 1 1 d . .
H20 H 0.747628 0.278264 0.545313 0.053 Uiso 1 1 calc R U
C46 C 0.7326(8) 0.1116(7) 1.0016(13) 0.047(3) Uani 1 1 d . .
H46 H 0.708373 0.083499 0.927687 0.056 Uiso 1 1 calc R U
C39 C 0.5513(8) 0.1253(7) 0.4308(15) 0.026(3) Uani 1 1 d . .
C16 C -0.1718(8) 0.4084(5) -0.2254(13) 0.038(3) Uani 1 1 d . .
C69 C -0.2023(12) 0.1392(10) 0.625(3) 0.073(7) Uani 1 1 d . .
H69 H -0.262140 0.141116 0.612591 0.088 Uiso 1 1 calc R U
C7 C -0.1190(9) 0.3674(7) -0.1161(17) 0.043(3) Uani 1 1 d . .
C19 C 0.7763(10) 0.3401(7) 0.4018(18) 0.038(4) Uani 1 1 d . .
C9 C -0.2469(10) 0.3248(8) -0.0645(17) 0.068(5) Uani 1 1 d . .
H9 H -0.271726 0.296860 -0.012055 0.082 Uiso 1 1 calc R U
C58 C 1.1681(8) 0.0962(7) 1.1844(15) 0.047(3) Uani 1 1 d . .
C8 C -0.1580(10) 0.3281(8) -0.0392(18) 0.065(4) Uani 1 1 d . .
H8 H -0.123431 0.302881 0.032428 0.078 Uiso 1 1 calc R U
C49 C 1.1098(9) 0.1309(7) 1.2463(16) 0.045(3) Uani 1 1 d . .
C61 C 0.2225(10) 0.1612(9) 0.8268(16) 0.038(4) Uani 1 1 d . .
C28 C 1.1709(8) 0.4024(7) 0.4599(15) 0.053(4) Uani 1 1 d . .
C23 C 0.9281(9) 0.3633(7) 0.3993(15) 0.051(4) Uani 1 1 d . .
H23 H 0.908074 0.386568 0.316121 0.061 Uiso 1 1 calc R U
C70 C -0.1693(9) 0.0966(7) 0.5327(15) 0.052(4) Uani 1 1 d . .
C63 C 0.3582(8) 0.1108(7) 0.8105(14) 0.051(4) Uani 1 1 d . .
H63 H 0.386277 0.079088 0.771379 0.061 Uiso 1 1 calc R U
C24 C 1.0217(9) 0.3625(8) 0.4589(18) 0.056(4) Uani 1 1 d . .
C59 C 0.3628(8) 0.1959(7) 0.9605(13) 0.052(4) Uani 1 1 d . .
H59 H 0.395143 0.224830 1.026590 0.062 Uiso 1 1 calc R U
C43 C 0.8054(8) 0.1939(6) 1.2152(14) 0.049(3) Uani 1 1 d . .
H43 H 0.828218 0.223137 1.287521 0.058 Uiso 1 1 calc R U
C01K C 0.1758(8) 0.3800(7) -0.0101(15) 0.050(4) Uani 1 1 d . .
H01K H 0.149041 0.404080 -0.089653 0.060 Uiso 1 1 calc R U
C62 C 0.2671(9) 0.1146(7) 0.7678(14) 0.052(4) Uani 1 1 d . .
H62 H 0.235808 0.086065 0.699823 0.062 Uiso 1 1 calc R U
C27 C 1.2083(11) 0.3631(8) 0.584(2) 0.058(5) Uani 1 1 d . .
H27 H 1.267380 0.364675 0.629001 0.070 Uiso 1 1 calc R U
C71 C -0.0772(8) 0.0946(6) 0.5562(14) 0.048(3) Uani 1 1 d . .
C4 C 0.2643(8) 0.3848(6) 0.0500(13) 0.043(3) Uani 1 1 d . .
H4 H 0.294806 0.413876 0.008807 0.052 Uiso 1 1 calc R U
C48 C 1.0157(8) 0.1291(7) 1.1833(14) 0.048(3) Uani 1 1 d . .
H48 H 0.995511 0.096497 1.117453 0.057 Uiso 1 1 calc R U
C36 C 0.4432(11) 0.3542(8) 0.6814(19) 0.037(5) Uani 1 1 d . .
C51 C 1.2338(10) 0.1692(8) 1.4343(16) 0.063(4) Uani 1 1 d . .
H51 H 1.254056 0.190891 1.519509 0.075 Uiso 1 1 calc R U
C66 C -0.0245(9) 0.1337(7) 0.6676(16) 0.049(4) Uani 1 1 d . .
C6 C -0.0231(8) 0.3715(6) -0.0807(15) 0.045(3) Uani 1 1 d . .
H6 H -0.000403 0.405492 -0.122127 0.054 Uiso 1 1 calc R U
C50 C 1.1421(10) 0.1675(8) 1.3662(17) 0.058(4) Uani 1 1 d . .
H50 H 1.104094 0.191490 1.403388 0.070 Uiso 1 1 calc R U
C68 C -0.1521(11) 0.1750(8) 0.7245(19) 0.065(4) Uani 1 1 d . .
H68 H -0.175946 0.202879 0.778565 0.079 Uiso 1 1 calc R U
C54 C 1.3174(9) 0.0642(8) 1.192(2) 0.071(5) Uani 1 1 d . .
H54 H 1.376896 0.067407 1.233337 0.085 Uiso 1 1 calc R U
C33 C 1.2255(9) 0.4421(7) 0.4048(17) 0.063(4) Uani 1 1 d . .
H33 H 1.285005 0.441986 0.447248 0.075 Uiso 1 1 calc R U
C44 C 0.8619(9) 0.1590(8) 1.1551(17) 0.035(4) Uani 1 1 d . .
C60 C 0.2724(8) 0.2016(7) 0.9241(14) 0.053(4) Uani 1 1 d . .
H60 H 0.246271 0.233184 0.966701 0.063 Uiso 1 1 calc R U
C65 C 0.0720(9) 0.1297(7) 0.6991(16) 0.055(4) Uani 1 1 d . .
H65 H 0.094578 0.097730 0.652275 0.066 Uiso 1 1 calc R U
C12 C -0.3185(9) 0.4431(6) -0.3543(15) 0.057(4) Uani 1 1 d . .
H12 H -0.378423 0.441393 -0.368335 0.069 Uiso 1 1 calc R U
C15 C -0.1397(9) 0.4497(6) -0.3113(14) 0.046(3) Uani 1 1 d . .
H15 H -0.079755 0.453036 -0.296177 0.055 Uiso 1 1 calc R U
C53 C 1.2594(9) 0.0992(7) 1.2557(17) 0.059(4) Uani 1 1 d . .
C45 C 0.8236(8) 0.1181(7) 1.0467(14) 0.049(3) Uani 1 1 d . .
H45 H 0.858232 0.094302 1.002257 0.059 Uiso 1 1 calc R U
C0AA C -0.2834(11) 0.4831(7) -0.4381(16) 0.065(4) Uani 1 1 d . .
H0AA H -0.319565 0.508291 -0.508074 0.078 Uiso 1 1 calc R U
C30 C 1.0470(10) 0.4433(7) 0.2835(16) 0.060(4) Uani 1 1 d . .
H30 H 0.987342 0.445646 0.242891 0.072 Uiso 1 1 calc R U
C14 C -0.1921(11) 0.4854(7) -0.4164(15) 0.061(4) Uani 1 1 d . .
H14 H -0.168090 0.511240 -0.473765 0.073 Uiso 1 1 calc R U
C64 C 0.1269(9) 0.1662(9) 0.7844(19) 0.046(5) Uani 1 1 d . .
H64 H 0.103362 0.200114 0.824656 0.056 Uiso 1 1 calc R U
C72 C -0.0447(9) 0.0538(7) 0.4648(14) 0.051(4) Uani 1 1 d . .
H72 H 0.015164 0.050725 0.478657 0.061 Uiso 1 1 calc R U
C56 C 1.2002(9) 0.0242(8) 1.0108(17) 0.062(4) Uani 1 1 d . .
H56 H 1.180027 -0.000492 0.929632 0.075 Uiso 1 1 calc R U
C25 C 1.0634(10) 0.3235(9) 0.5710(19) 0.073(5) Uani 1 1 d . .
H25 H 1.029862 0.295443 0.608966 0.087 Uiso 1 1 calc R U
C57 C 1.1423(9) 0.0574(7) 1.0650(16) 0.061(4) Uani 1 1 d . .
H57 H 1.083307 0.053926 1.020273 0.073 Uiso 1 1 calc R U
C47 C 0.9581(10) 0.1669(9) 1.2078(18) 0.050(5) Uani 1 1 d . .
H47 H 0.977919 0.202988 1.264110 0.060 Uiso 1 1 calc R U
C73 C -0.0971(11) 0.0195(7) 0.3592(16) 0.064(4) Uani 1 1 d . .
H73 H -0.073159 -0.005025 0.299697 0.077 Uiso 1 1 calc R U
C67 C -0.0606(10) 0.1701(10) 0.747(2) 0.070(5) Uani 1 1 d . .
H67 H -0.024643 0.193283 0.821273 0.085 Uiso 1 1 calc R U
C52 C 1.2910(14) 0.1392(11) 1.374(3) 0.078(8) Uani 1 1 d . .
H52 H 1.350483 0.144949 1.411609 0.093 Uiso 1 1 calc R U
C13 C 1.1024(10) 0.4805(8) 0.2277(17) 0.066(4) Uani 1 1 d . .
H13 H 1.079620 0.505530 0.147928 0.079 Uiso 1 1 calc R U
C74 C -0.1877(11) 0.0207(8) 0.3383(17) 0.069(5) Uani 1 1 d . .
H74 H -0.223489 -0.004179 0.267259 0.082 Uiso 1 1 calc R U
C32 C 1.1933(10) 0.4806(8) 0.2909(18) 0.065(4) Uani 1 1 d . .
H32 H 1.230123 0.506486 0.255100 0.077 Uiso 1 1 calc R U
C26 C 1.1535(10) 0.3241(10) 0.6301(18) 0.079(5) Uani 1 1 d . .
H26 H 1.176845 0.296376 0.705054 0.095 Uiso 1 1 calc R U
C75 C -0.2235(10) 0.0592(7) 0.4247(17) 0.067(5) Uani 1 1 d . .
H75 H -0.283463 0.060217 0.410893 0.081 Uiso 1 1 calc R U
C55 C 1.2891(10) 0.0269(8) 1.076(2) 0.071(5) Uani 1 1 d . .
H55 H 1.328388 0.003525 1.040647 0.085 Uiso 1 1 calc R U

loop_
_atom_site_aniso_label
_atom_site_aniso_U_11
_atom_site_aniso_U_22
_atom_site_aniso_U_33
_atom_site_aniso_U_23
_atom_site_aniso_U_13
_atom_site_aniso_U_12
Zn01 0.0353(10) 0.0209(9) 0.0201(9) -0.0014(7) 0.0032(7) 0.0015(8)
Zn02 0.0312(10) 0.0340(11) 0.0176(9) 0.0000(8) 0.0056(7) 0.0011(8)
O3 0.030(5) 0.034(7) 0.022(7) 0.003(4) 0.004(5) 0.003(5)
O10 0.045(5) 0.012(4) 0.032(6) -0.005(4) 0.005(4) 0.001(5)
O5 0.055(7) 0.033(6) 0.019(6) -0.009(5) 0.014(5) -0.007(6)
N1 0.037(8) 0.026(8) 0.019(8) 0.007(5) -0.005(6) 0.007(6)
O4 0.125(10) 0.007(5) 0.036(7) 0.001(5) 0.021(6) 0.004(6)
N2 0.022(6) 0.043(8) 0.030(8) 0.010(6) 0.011(6) -0.002(6)
O9 0.099(9) 0.020(6) 0.033(7) 0.006(5) 0.013(6) 0.003(6)
O11 0.037(6) 0.044(6) 0.029(6) 0.005(5) 0.011(4) 0.003(5)
O2 0.065(7) 0.038(6) 0.037(6) -0.015(5) 0.014(5) -0.014(6)
C40 0.023(4) 0.022(4) 0.022(4) 0.0005(14) 0.0059(16) -0.0002(14)
O7 0.073(7) 0.059(8) 0.020(6) 0.000(5) 0.018(5) 0.006(7)
C35 0.036(8) 0.034(8) 0.022(9) 0.007(7) 0.007(7) 0.001(7)
O8 0.044(6) 0.017(5) 0.018(6) 0.005(4) 0.012(5) 0.007(4)
O6 0.076(8) 0.069(8) 0.029(6) -0.006(5) 0.022(5) -0.032(7)
C10 0.028(9) 0.039(10) 0.061(11) 0.002(8) 0.002(8) -0.008(7)
O1 0.052(7) 0.041(7) 0.027(7) 0.009(5) 0.014(5) 0.005(6)
N4 0.042(8) 0.034(8) 0.019(7) -0.011(5) -0.004(6) -0.005(6)
C22 0.065(13) 0.045(11) 0.039(11) 0.004(9) 0.003(9) 0.023(10)
O12 0.089(8) 0.034(7) 0.031(7) -0.008(5) 0.019(6) 0.000(6)
C38 0.021(3) 0.020(3) 0.021(3) 0.0001(14) 0.0051(15) 0.0000(14)
C3 0.048(10) 0.018(7) 0.047(10) -0.005(7) -0.006(7) -0.003(7)
C34 0.034(7) 0.056(10) 0.020(6) -0.010(6) 0.006(5) -0.003(6)
C2 0.053(8) 0.046(8) 0.042(8) 0.008(6) 0.012(6) -0.006(7)
C37 0.029(7) 0.018(7) 0.015(7) 0.002(6) 0.001(5) 0.003(6)
C1 0.039(7) 0.049(8) 0.034(7) 0.004(6) -0.001(6) 0.002(6)
C11 0.051(8) 0.038(7) 0.039(7) -0.013(6) 0.004(6) 0.003(6)
C21 0.029(6) 0.036(7) 0.040(7) 0.011(5) 0.007(5) 0.007(6)
C29 0.036(7) 0.060(9) 0.041(8) -0.005(7) 0.011(6) 0.008(7)
C5 0.040(10) 0.054(12) 0.050(11) 0.007(8) 0.029(8) -0.011(9)
C41 0.022(8) 0.068(12) 0.030(10) -0.020(9) 0.006(6) -0.004(8)
C18 0.042(8) 0.049(8) 0.040(8) 0.004(6) 0.000(6) -0.005(6)
N3 0.033(8) 0.035(8) 0.035(9) -0.013(6) 0.018(7) -0.001(6)
C42 0.038(7) 0.041(8) 0.053(8) 0.003(6) 0.017(6) 0.005(6)
C17 0.041(8) 0.046(8) 0.037(7) 0.008(6) 0.003(6) 0.004(6)
C20 0.053(8) 0.031(7) 0.041(8) 0.007(6) 0.000(6) 0.003(6)
C46 0.043(8) 0.057(9) 0.041(8) -0.010(6) 0.012(6) 0.013(7)
C39 0.016(7) 0.037(8) 0.024(9) 0.002(7) 0.002(6) 0.007(7)
C16 0.044(7) 0.026(6) 0.041(7) -0.013(5) 0.007(6) -0.008(6)
C69 0.027(10) 0.092(17) 0.109(18) 0.043(13) 0.035(11) 0.015(10)
C7 0.038(8) 0.035(8) 0.057(10) 0.012(7) 0.016(7) 0.011(6)
C19 0.041(10) 0.020(8) 0.047(11) -0.005(7) 0.000(8) -0.009(8)
C9 0.047(9) 0.077(11) 0.074(11) 0.015(9) 0.005(8) -0.019(9)
C58 0.032(7) 0.053(8) 0.055(9) 0.007(7) 0.008(6) -0.008(7)
C8 0.055(10) 0.061(10) 0.070(12) 0.015(9) 0.003(9) 0.002(9)
C49 0.038(8) 0.040(8) 0.053(10) 0.015(7) 0.005(7) 0.002(6)
C61 0.028(8) 0.063(11) 0.024(9) 0.006(8) 0.010(7) 0.012(8)
C28 0.036(7) 0.063(9) 0.057(9) -0.017(7) 0.009(7) -0.004(7)
C23 0.045(8) 0.063(10) 0.041(8) 0.007(7) 0.005(7) 0.008(8)
C70 0.040(8) 0.066(10) 0.053(9) 0.020(7) 0.016(7) 0.001(7)
C63 0.042(8) 0.060(9) 0.050(9) -0.013(7) 0.012(7) 0.001(7)
C24 0.034(9) 0.073(12) 0.055(10) 0.001(8) 0.003(7) -0.004(8)
C59 0.042(8) 0.072(10) 0.036(8) -0.022(7) 0.000(6) -0.005(8)
C43 0.049(8) 0.050(8) 0.045(8) -0.011(6) 0.009(6) 0.008(7)
C01K 0.033(7) 0.060(9) 0.053(9) 0.016(7) 0.003(6) 0.004(7)
C62 0.043(8) 0.056(9) 0.052(9) -0.020(7) 0.007(7) -0.003(7)
C27 0.011(7) 0.065(12) 0.086(13) -0.007(10) -0.009(7) 0.000(8)
C71 0.034(7) 0.053(8) 0.055(9) 0.026(7) 0.010(6) 0.007(6)
C4 0.033(7) 0.051(8) 0.046(8) 0.017(6) 0.010(6) -0.001(6)
C48 0.038(7) 0.063(10) 0.039(8) -0.001(7) 0.005(6) -0.002(7)
C36 0.033(7) 0.049(9) 0.031(8) 0.004(6) 0.011(5) 0.013(6)
C51 0.050(9) 0.065(10) 0.056(10) 0.013(8) -0.016(8) -0.009(8)
C66 0.036(8) 0.059(10) 0.043(9) 0.009(7) -0.004(7) -0.003(7)
C6 0.032(7) 0.042(8) 0.062(10) 0.003(6) 0.012(6) -0.004(6)
C50 0.059(10) 0.052(10) 0.059(11) 0.011(8) 0.006(8) -0.004(8)
C68 0.062(11) 0.060(10) 0.080(12) 0.005(9) 0.029(9) 0.008(9)
C54 0.026(7) 0.069(11) 0.116(15) 0.045(10) 0.015(9) 0.006(8)
C33 0.043(8) 0.063(10) 0.082(12) -0.031(9) 0.018(8) -0.012(8)
C44 0.024(8) 0.055(10) 0.035(9) 0.005(7) 0.020(6) 0.012(7)
C60 0.041(8) 0.069(10) 0.044(8) -0.023(7) 0.004(6) 0.007(7)
C65 0.046(9) 0.055(9) 0.066(10) -0.004(7) 0.017(8) -0.004(7)
C12 0.050(8) 0.045(8) 0.064(10) -0.005(7) -0.008(7) 0.013(7)
C15 0.051(8) 0.036(7) 0.049(8) 0.001(6) 0.011(7) 0.000(6)
C53 0.037(8) 0.059(9) 0.074(11) 0.023(8) 0.003(7) -0.004(7)
C45 0.037(7) 0.067(9) 0.044(8) -0.011(7) 0.009(6) 0.014(7)
C0AA 0.074(11) 0.055(10) 0.057(10) 0.008(8) 0.001(8) 0.014(9)
C30 0.047(8) 0.068(10) 0.063(10) -0.005(8) 0.012(7) 0.007(8)
C14 0.078(11) 0.054(9) 0.050(9) 0.010(7) 0.014(8) 0.006(8)
C64 0.012(7) 0.051(11) 0.073(14) -0.006(10) 0.007(8) -0.006(8)
C72 0.044(8) 0.060(9) 0.050(8) 0.007(7) 0.013(7) -0.002(7)
C56 0.045(8) 0.074(11) 0.075(11) 0.009(8) 0.029(8) 0.006(8)
C25 0.046(9) 0.077(13) 0.081(13) 0.025(10) -0.008(9) -0.008(9)
C57 0.041(8) 0.070(10) 0.076(11) 0.013(9) 0.023(8) -0.005(8)
C47 0.038(10) 0.042(10) 0.054(12) -0.004(8) -0.014(8) 0.003(9)
C73 0.077(11) 0.057(10) 0.058(10) -0.003(8) 0.016(8) -0.010(9)
C67 0.038(10) 0.095(14) 0.081(13) -0.024(12) 0.019(9) -0.011(10)
C52 0.046(13) 0.11(2) 0.084(18) 0.008(13) 0.020(12) -0.025(12)
C13 0.060(10) 0.067(10) 0.078(11) -0.005(8) 0.034(9) -0.004(9)
C74 0.071(12) 0.056(10) 0.065(11) 0.007(8) -0.006(9) -0.019(9)
C32 0.051(9) 0.061(10) 0.080(12) -0.008(9) 0.016(8) -0.018(8)
C26 0.047(10) 0.104(15) 0.074(13) 0.012(11) -0.004(9) 0.028(10)
C75 0.042(8) 0.064(10) 0.076(11) 0.029(9) -0.020(8) -0.012(8)
C55 0.042(9) 0.071(11) 0.107(14) 0.022(10) 0.036(9) 0.005(8)

loop_
_atom_type_symbol
_atom_type_description
_atom_type_scat_dispersion_real
_atom_type_scat_dispersion_imag
_atom_type_scat_source
C C 0.0033 0.0016 'International Tables Vol C Tables 4.2.6.8 and 6.1.1.4'
H H 0.0000 0.0000 'International Tables Vol C Tables 4.2.6.8 and 6.1.1.4'
N N 0.0061 0.0033 'International Tables Vol C Tables 4.2.6.8 and 6.1.1.4'
O O 0.0106 0.0060 'International Tables Vol C Tables 4.2.6.8 and 6.1.1.4'
Zn Zn 0.2839 1.4301 'International Tables Vol C Tables 4.2.6.8 and 6.1.1.4'

loop_
_geom_angle_atom_site_label_1
_geom_angle_atom_site_label_2
_geom_angle_atom_site_label_3
_geom_angle
_geom_angle_site_symmetry_1
_geom_angle_site_symmetry_3
O1 Zn01 O9 86.6(4) . .
O1 Zn01 O10 89.6(4) . .
O9 Zn01 O10 175.5(5) . .
O1 Zn01 O3 176.2(4) . 1_554
O9 Zn01 O3 89.8(4) . 1_554
O10 Zn01 O3 94.1(4) . 1_554
O1 Zn01 N2 91.7(5) . .
O9 Zn01 N2 94.4(5) . .
O10 Zn01 N2 88.0(4) . .
O3 Zn01 N2 87.6(4) 1_554 .
O1 Zn01 N1 94.9(5) . .
O9 Zn01 N1 93.8(5) . .
O10 Zn01 N1 84.2(4) . .
O3 Zn01 N1 86.3(4) 1_554 .
N2 Zn01 N1 169.8(5) . .
O5 Zn02 O12 84.5(4) . .
O5 Zn02 N4 88.9(5) . .
O12 Zn02 N4 93.7(5) . .
O5 Zn02 N3 94.5(5) . .
O12 Zn02 N3 93.3(5) . .
N4 Zn02 N3 172.5(5) . .
O5 Zn02 O8 174.7(4) . 1_556
O12 Zn02 O8 90.9(4) . 1_556
N4 Zn02 O8 88.8(4) . 1_556
N3 Zn02 O8 88.3(4) . 1_556
O5 Zn02 O11 93.1(4) . .
O12 Zn02 O11 175.8(4) . .
N4 Zn02 O11 89.7(4) . .
N3 Zn02 O11 83.4(4) . .
O8 Zn02 O11 91.6(3) 1_556 .
C34 O3 Zn01 130.6(10) . 1_556
C41 O5 Zn02 126.9(10) . .
C4 N1 C1 113.6(11) . .
C4 N1 Zn01 124.7(9) . .
C1 N1 Zn01 121.7(8) . .
C17 N2 C21 115.1(11) . .
C17 N2 Zn01 123.4(9) . .
C21 N2 Zn01 121.5(9) . .
C39 C40 C41 176.2(16) . .
C36 C35 C34 174.7(16) . .
C38 O8 Zn02 129.7(9) . 1_554
C9 C10 C11 121.4(15) . .
C9 C10 H10 119.3 . .
C11 C10 H10 119.3 . .
C37 O1 Zn01 132.2(10) . .
C59 N4 C63 117.4(13) . .
C59 N4 Zn02 121.6(9) . .
C63 N4 Zn02 120.9(10) . .
C23 C22 C19 130.9(16) . .
C23 C22 H22 114.6 . .
C19 C22 H22 114.6 . .
O8 C38 O7 126.5(13) . .
O8 C38 C39 118.7(12) . .
O7 C38 C39 114.7(12) . .
C01K C3 C2 116.7(14) . .
C01K C3 C5 124.5(15) . .
C2 C3 C5 118.7(16) . .
O4 C34 O3 126.9(14) . .
O4 C34 C35 121.2(15) . .
O3 C34 C35 111.8(14) . .
C1 C2 C3 120.7(13) . .
C1 C2 H2 119.7 . .
C3 C2 H2 119.7 . .
O2 C37 O1 126.4(13) . .
O2 C37 C36 118.7(13) . .
O1 C37 C36 114.9(13) . .
N1 C1 C2 124.1(12) . .
N1 C1 H1 118.0 . .
C2 C1 H1 118.0 . .
C10 C11 C12 120.6(14) . .
C10 C11 C16 119.8(12) . .
C12 C11 C16 119.6(13) . .
C20 C21 N2 123.7(12) . .
C20 C21 H21 118.1 . .
N2 C21 H21 118.1 . .
C30 C29 C28 116.3(13) . .
C30 C29 C24 122.2(12) . .
C28 C29 C24 121.5(13) . .
C6 C5 C3 128.7(16) . .
C6 C5 H5 115.7 . .
C3 C5 H5 115.7 . .
O6 C41 O5 129.9(15) . .
O6 C41 C40 116.2(15) . .
O5 C41 C40 113.9(15) . .
C17 C18 C19 118.4(13) . .
C17 C18 H18 120.8 . .
C19 C18 H18 120.8 . .
C46 N3 C42 118.5(12) . .
C46 N3 Zn02 121.6(10) . .
C42 N3 Zn02 119.5(9) . .
N3 C42 C43 121.3(12) . .
N3 C42 H42 119.4 . .
C43 C42 H42 119.4 . .
N2 C17 C18 126.0(12) . .
N2 C17 H17 117.0 . .
C18 C17 H17 117.0 . .
C21 C20 C19 119.8(12) . .
C21 C20 H20 120.1 . .
C19 C20 H20 120.1 . .
N3 C46 C45 122.0(13) . .
N3 C46 H46 119.0 . .
C45 C46 H46 119.0 . .
C40 C39 C38 175.3(15) . .
C15 C16 C11 117.8(12) . .
C15 C16 C7 125.0(12) . .
C11 C16 C7 117.3(11) . .
C68 C69 C70 123.6(16) . .
C68 C69 H69 118.2 . .
C70 C69 H69 118.2 . .
C8 C7 C16 119.8(13) . .
C8 C7 C6 120.0(13) . .
C16 C7 C6 120.1(12) . .
C18 C19 C20 116.9(14) . .
C18 C19 C22 121.2(16) . .
C20 C19 C22 121.9(15) . .
C8 C9 C10 119.9(15) . .
C8 C9 H9 120.1 . .
C10 C9 H9 120.1 . .
C57 C58 C49 124.6(12) . .
C57 C58 C53 118.1(14) . .
C49 C58 C53 117.2(13) . .
C7 C8 C9 121.9(15) . .
C7 C8 H8 119.0 . .
C9 C8 H8 119.0 . .
C50 C49 C58 120.0(13) . .
C50 C49 C48 118.9(14) . .
C58 C49 C48 121.1(13) . .
C60 C61 C62 116.3(13) . .
C60 C61 C64 121.7(15) . .
C62 C61 C64 121.9(15) . .
C33 C28 C29 121.1(14) . .
C33 C28 C27 119.4(13) . .
C29 C28 C27 119.5(14) . .
C22 C23 C24 128.2(15) . .
C22 C23 H23 115.9 . .
C24 C23 H23 115.9 . .
C75 C70 C71 120.3(14) . .
C75 C70 C69 123.3(15) . .
C71 C70 C69 116.4(14) . .
N4 C63 C62 121.4(13) . .
N4 C63 H63 119.3 . .
C62 C63 H63 119.3 . .
C25 C24 C23 123.5(15) . .
C25 C24 C29 115.1(13) . .
C23 C24 C29 121.3(13) . .
N4 C59 C60 124.0(12) . .
N4 C59 H59 118.0 . .
C60 C59 H59 118.0 . .
C42 C43 C44 121.1(13) . .
C42 C43 H43 119.5 . .
C44 C43 H43 119.5 . .
C3 C01K C4 118.7(13) . .
C3 C01K H01K 120.7 . .
C4 C01K H01K 120.6 . .
C63 C62 C61 120.8(13) . .
C63 C62 H62 119.6 . .
C61 C62 H62 119.6 . .
C26 C27 C28 117.1(14) . .
C26 C27 H27 121.4 . .
C28 C27 H27 121.4 . .
C70 C71 C72 116.6(13) . .
C70 C71 C66 118.3(13) . .
C72 C71 C66 125.1(12) . .
N1 C4 C01K 126.2(12) . .
N1 C4 H4 116.9 . .
C01K C4 H4 116.9 . .
C47 C48 C49 127.9(14) . .
C47 C48 H48 116.0 . .
C49 C48 H48 116.0 . .
C35 C36 C37 176.5(17) . .
C52 C51 C50 120.2(17) . .
C52 C51 H51 119.9 . .
C50 C51 H51 119.9 . .
C67 C66 C71 120.8(14) . .
C67 C66 C65 119.8(14) . .
C71 C66 C65 119.3(13) . .
C5 C6 C7 127.9(13) . .
C5 C6 H6 116.1 . .
C7 C6 H6 116.1 . .
C49 C50 C51 121.0(16) . .
C49 C50 H50 119.5 . .
C51 C50 H50 119.5 . .
C69 C68 C67 118.3(17) . .
C69 C68 H68 120.9 . .
C67 C68 H68 120.9 . .
C55 C54 C53 122.9(14) . .
C55 C54 H54 118.5 . .
C53 C54 H54 118.5 . .
C32 C33 C28 121.5(14) . .
C32 C33 H33 119.3 . .
C28 C33 H33 119.3 . .
C45 C44 C43 116.2(13) . .
C45 C44 C47 122.9(14) . .
C43 C44 C47 120.9(15) . .
C61 C60 C59 120.1(13) . .
C61 C60 H60 119.9 . .
C59 C60 H60 119.9 . .
C64 C65 C66 126.3(14) . .
C64 C65 H65 116.8 . .
C66 C65 H65 116.8 . .
C0AA C12 C11 120.5(14) . .
C0AA C12 H12 119.8 . .
C11 C12 H12 119.7 . .
C14 C15 C16 122.8(13) . .
C14 C15 H15 118.6 . .
C16 C15 H15 118.6 . .
C52 C53 C54 121.5(15) . .
C52 C53 C58 121.5(17) . .
C54 C53 C58 116.7(15) . .
C44 C45 C46 120.8(12) . .
C44 C45 H45 119.6 . .
C46 C45 H45 119.6 . .
C12 C0AA C14 119.5(13) . .
C12 C0AA H0AA 120.2 . .
C14 C0AA H0AA 120.2 . .
C13 C30 C29 121.6(14) . .
C13 C30 H30 119.2 . .
C29 C30 H30 119.2 . .
C15 C14 C0AA 119.7(14) . .
C15 C14 H14 120.1 . .
C0AA C14 H14 120.1 . .
C65 C64 C61 128.3(17) . .
C65 C64 H64 115.8 . .
C61 C64 H64 115.8 . .
C73 C72 C71 122.7(14) . .
C73 C72 H72 118.6 . .
C71 C72 H72 118.6 . .
C57 C56 C55 120.6(16) . .
C57 C56 H56 119.7 . .
C55 C56 H56 119.7 . .
C24 C25 C26 123.2(17) . .
C24 C25 H25 118.4 . .
C26 C25 H25 118.4 . .
C56 C57 C58 122.7(14) . .
C56 C57 H57 118.7 . .
C58 C57 H57 118.7 . .
C48 C47 C44 126.4(16) . .
C48 C47 H47 116.8 . .
C44 C47 H47 116.8 . .
C72 C73 C74 120.4(15) . .
C72 C73 H73 119.8 . .
C74 C73 H73 119.8 . .
C66 C67 C68 122.5(17) . .
C66 C67 H67 118.7 . .
C68 C67 H67 118.7 . .
C51 C52 C53 119.6(19) . .
C51 C52 H52 120.2 . .
C53 C52 H52 120.2 . .
C30 C13 C32 120.8(15) . .
C30 C13 H13 119.6 . .
C32 C13 H13 119.6 . .
C75 C74 C73 119.6(14) . .
C75 C74 H74 120.2 . .
C73 C74 H74 120.2 . .
C33 C32 C13 118.7(15) . .
C33 C32 H32 120.7 . .
C13 C32 H32 120.7 . .
C27 C26 C25 123.4(17) . .
C27 C26 H26 118.3 . .
C25 C26 H26 118.3 . .
C74 C75 C70 120.3(14) . .
C74 C75 H75 119.9 . .
C70 C75 H75 119.9 . .
C54 C55 C56 118.9(15) . .
C54 C55 H55 120.6 . .
C56 C55 H55 120.6 . .

loop_
_geom_bond_atom_site_label_1
_geom_bond_atom_site_label_2
_geom_bond_distance
_geom_bond_site_symmetry_2
Zn01 O1 2.074(11) .
Zn01 O9 2.081(9) .
Zn01 O10 2.148(8) .
Zn01 O3 2.156(11) 1_554
Zn01 N2 2.172(12) .
Zn01 N1 2.200(12) .
Zn02 O5 2.064(10) .
Zn02 O12 2.103(10) .
Zn02 N4 2.108(13) .
Zn02 N3 2.144(12) .
Zn02 O8 2.160(10) 1_556
Zn02 O11 2.182(10) .
O3 C34 1.280(18) .
O5 C41 1.240(19) .
N1 C4 1.345(16) .
N1 C1 1.359(17) .
O4 C34 1.200(18) .
N2 C17 1.327(17) .
N2 C21 1.368(16) .
O2 C37 1.224(15) .
C40 C39 1.172(17) .
C40 C41 1.54(2) .
O7 C38 1.260(15) .
C35 C36 1.220(19) .
C35 C34 1.49(2) .
O8 C38 1.247(15) .
O6 C41 1.240(19) .
C10 C9 1.38(2) .
C10 C11 1.39(2) .
C10 H10 0.9300 .
O1 C37 1.262(15) .
N4 C59 1.333(17) .
N4 C63 1.337(18) .
C22 C23 1.28(2) .
C22 C19 1.44(2) .
C22 H22 0.9300 .
C38 C39 1.470(18) .
C3 C01K 1.37(2) .
C3 C2 1.40(2) .
C3 C5 1.44(2) .
C2 C1 1.364(17) .
C2 H2 0.9300 .
C37 C36 1.42(2) .
C1 H1 0.9300 .
C11 C12 1.407(18) .
C11 C16 1.430(17) .
C21 C20 1.361(16) .
C21 H21 0.9300 .
C29 C30 1.409(19) .
C29 C28 1.427(17) .
C29 C24 1.46(2) .
C5 C6 1.34(2) .
C5 H5 0.9300 .
C18 C17 1.377(17) .
C18 C19 1.39(2) .
C18 H18 0.9300 .
N3 C46 1.326(16) .
N3 C42 1.358(17) .
C42 C43 1.383(17) .
C42 H42 0.9300 .
C17 H17 0.9300 .
C20 C19 1.41(2) .
C20 H20 0.9300 .
C46 C45 1.407(17) .
C46 H46 0.9300 .
C16 C15 1.391(17) .
C16 C7 1.449(18) .
C69 C68 1.31(3) .
C69 C70 1.46(3) .
C69 H69 0.9300 .
C7 C8 1.37(2) .
C7 C6 1.479(18) .
C9 C8 1.37(2) .
C9 H9 0.9300 .
C58 C57 1.39(2) .
C58 C49 1.433(19) .
C58 C53 1.439(18) .
C8 H8 0.9300 .
C49 C50 1.38(2) .
C49 C48 1.464(18) .
C61 C60 1.35(2) .
C61 C62 1.41(2) .
C61 C64 1.47(2) .
C28 C33 1.40(2) .
C28 C27 1.45(2) .
C23 C24 1.452(19) .
C23 H23 0.9300 .
C70 C75 1.41(2) .
C70 C71 1.426(17) .
C63 C62 1.404(17) .
C63 H63 0.9300 .
C24 C25 1.38(2) .
C59 C60 1.395(17) .
C59 H59 0.9300 .
C43 C44 1.402(18) .
C43 H43 0.9300 .
C01K C4 1.382(17) .
C01K H01K 0.9300 .
C62 H62 0.9300 .
C27 C26 1.35(2) .
C27 H27 0.9300 .
C71 C72 1.427(19) .
C71 C66 1.438(19) .
C4 H4 0.9300 .
C48 C47 1.27(2) .
C48 H48 0.9300 .
C51 C52 1.36(2) .
C51 C50 1.44(2) .
C51 H51 0.9300 .
C66 C67 1.32(2) .
C66 C65 1.490(19) .
C6 H6 0.9300 .
C50 H50 0.9300 .
C68 C67 1.42(2) .
C68 H68 0.9300 .
C54 C55 1.35(2) .
C54 C53 1.44(2) .
C54 H54 0.9300 .
C33 C32 1.36(2) .
C33 H33 0.9300 .
C44 C45 1.37(2) .
C44 C47 1.49(2) .
C60 H60 0.9300 .
C65 C64 1.28(2) .
C65 H65 0.9300 .
C12 C0AA 1.39(2) .
C12 H12 0.9300 .
C15 C14 1.361(18) .
C15 H15 0.9300 .
C53 C52 1.41(3) .
C45 H45 0.9300 .
C0AA C14 1.41(2) .
C0AA H0AA 0.9300 .
C30 C13 1.39(2) .
C30 H30 0.9300 .
C14 H14 0.9300 .
C64 H64 0.9300 .
C72 C73 1.348(19) .
C72 H72 0.9300 .
C56 C57 1.366(19) .
C56 C55 1.40(2) .
C56 H56 0.9300 .
C25 C26 1.40(2) .
C25 H25 0.9300 .
C57 H57 0.9300 .
C47 H47 0.9300 .
C73 C74 1.40(2) .
C73 H73 0.9300 .
C67 H67 0.9300 .
C52 H52 0.9300 .
C13 C32 1.42(2) .
C13 H13 0.9300 .
C74 C75 1.39(2) .
C74 H74 0.9300 .
C32 H32 0.9300 .
C26 H26 0.9300 .
C75 H75 0.9300 .
C55 H55 0.9300 .
